data_7248611
loop_
_publ_author_name
'Yang, Shu-Jing'
'Bai, Yong-Ju'
'Qi, Jun-Chao'
'Huang, Xiao-Yun'
'Shen, Xin'
'Lu, Yan-Zi'
'Xia, Zhang-Tian'
'Lv, Hui-Peng'
'Liao, Wei-Qiang'

_publ_section_title
;
 A homochiral polar molecular piezoelectric material with phase transition
 and high piezoelectricity precisely designed by cyanomethyl group
 substitution
;
_journal_issue 22
_journal_name_full CrystEngComm
_journal_page_first 2883
_journal_page_last 2890
_journal_paper_doi 10.1039/D4CE00023D
_journal_volume 26
_journal_year 2024
_chemical_absolute_configuration S
_chemical_formula_moiety 'Cl O4, C9 H15 N4'
_chemical_formula_sum 'C9 H15 Cl N4 O4'
_chemical_formula_weight 278.70
_space_group_crystal_system monoclinic
_space_group_IT_number 4
_space_group_name_Hall 'P 2yb'
_space_group_name_H-M_alt 'P 1 21 1'
_atom_sites_solution_hydrogens geom
_atom_sites_solution_primary dual
_audit_creation_date 2023-11-23
_audit_creation_method
;
Olex2 1.5
(compiled 2023.08.24 svn.re1ec1418 for OlexSys, GUI svn.r6817)
;
_audit_update_record
;
2023-12-22 deposited with the CCDC.	2024-04-30 downloaded from the CCDC.
;
_cell_angle_alpha 90
_cell_angle_beta 97.654(7)
_cell_angle_gamma 90
_cell_formula_units_Z 2
_cell_length_a 8.8528(6)
_cell_length_b 7.5471(7)
_cell_length_c 9.7043(8)
_cell_measurement_reflns_used 4176
_cell_measurement_temperature 297.99(10)
_cell_measurement_theta_max 30.4020
_cell_measurement_theta_min 2.1650
_cell_volume 642.60(9)
_computing_cell_refinement 'CrysAlisPro 1.171.42.79a (Rigaku OD, 2022)'
_computing_data_collection 'CrysAlisPro 1.171.42.79a (Rigaku OD, 2022)'
_computing_data_reduction 'CrysAlisPro 1.171.42.79a (Rigaku OD, 2022)'
_computing_molecular_graphics 'Olex2 1.5 (Dolomanov et al., 2009)'
_computing_publication_material 'Olex2 1.5 (Dolomanov et al., 2009)'
_computing_structure_refinement 'SHELXL 2018/3 (Sheldrick, 2015)'
_computing_structure_solution 'SHELXT 2014/5 (Sheldrick, 2014)'
_diffrn_ambient_environment air
_diffrn_ambient_temperature 297.99(10)
_diffrn_detector 'Hybrid Pixel Array Detector'
_diffrn_detector_area_resol_mean 10.0000
_diffrn_detector_type HyPix
_diffrn_measured_fraction_theta_full 1.000
_diffrn_measured_fraction_theta_max 0.867
_diffrn_measurement_details
;
List of Runs (angles in degrees, time in seconds):

  # Type    Start    End  Width  t~exp~   \w     \q     \k     \f   Frames
#--------------------------------------------------------------------------
  1  \w    -13.00  24.00   0.50    1.03    --   -5.29 -99.00-180.00   74
  2  \w    -32.00  -7.00   0.50    1.03    --   -5.29 -86.00-142.00   50
  3  \w    -78.00   3.00   0.50    1.03    --   -5.29 -37.00 -30.00  162
  4  \w    -18.00  62.00   0.50    1.03    --   -5.29  19.00 -60.00  160
  5  \w    -27.00  10.00   0.50    1.03    --   -5.29  86.00 -23.00   74
  6  \w     -2.00  39.00   0.50    1.03    --    5.29  37.00-150.00   82
  7  \w     42.00  70.00   0.50    1.03    --    5.29  37.00-150.00   56
  8  \w    -13.00  26.00   0.50    1.03    --    5.29 -86.00-142.00   78
  9  \w    -18.00  38.00   0.50    1.03    --    5.29 -99.00 120.00  112
 10  \w     -8.00  12.00   0.50    1.03    --    5.29  86.00 -23.00   40
;
_diffrn_measurement_device 'four-circle diffractometer'
_diffrn_measurement_device_type 'XtaLAB Synergy R, DW system, HyPix'
_diffrn_measurement_method '\w scans'
_diffrn_orient_matrix_type 'CrysAlisPro convention (1999,Acta A55,543-557)'
_diffrn_orient_matrix_UB_11 0.0297372000
_diffrn_orient_matrix_UB_12 0.0867993000
_diffrn_orient_matrix_UB_13 -0.0043529000
_diffrn_orient_matrix_UB_21 -0.0315503000
_diffrn_orient_matrix_UB_22 0.0242784000
_diffrn_orient_matrix_UB_23 0.0607482000
_diffrn_orient_matrix_UB_31 0.0682655000
_diffrn_orient_matrix_UB_32 -0.0265628000
_diffrn_orient_matrix_UB_33 0.0415323000
_diffrn_radiation_monochromator mirror
_diffrn_radiation_probe x-ray
_diffrn_radiation_type 'Mo K\a'
_diffrn_radiation_wavelength 0.71073
_diffrn_reflns_av_R_equivalents 0.0453
_diffrn_reflns_av_unetI/netI 0.0534
_diffrn_reflns_Laue_measured_fraction_full 1.000
_diffrn_reflns_Laue_measured_fraction_max 0.867
_diffrn_reflns_limit_h_max 12
_diffrn_reflns_limit_h_min -11
_diffrn_reflns_limit_k_max 9
_diffrn_reflns_limit_k_min -10
_diffrn_reflns_limit_l_max 12
_diffrn_reflns_limit_l_min -13
_diffrn_reflns_number 9594
_diffrn_reflns_point_group_measured_fraction_full 0.987
_diffrn_reflns_point_group_measured_fraction_max 0.798
_diffrn_reflns_theta_full 25.242
_diffrn_reflns_theta_max 30.645
_diffrn_reflns_theta_min 2.117
_diffrn_source 'Rotating-anode X-ray tube'
_diffrn_source_type 'Rigaku (Mo) X-ray Source'
_exptl_absorpt_coefficient_mu 0.311
_exptl_absorpt_correction_T_max 1.00000
_exptl_absorpt_correction_T_min 0.66704
_exptl_absorpt_correction_type multi-scan
_exptl_absorpt_process_details
;
CrysAlisPro 1.171.42.79a (Rigaku Oxford Diffraction, 2022)
Empirical absorption correction using spherical harmonics,
implemented in SCALE3 ABSPACK scaling algorithm.
;
_exptl_crystal_colour 'clear light colourless'
_exptl_crystal_colour_lustre clear
_exptl_crystal_colour_modifier light
_exptl_crystal_colour_primary colourless
_exptl_crystal_density_diffrn 1.440
_exptl_crystal_description block
_exptl_crystal_F_000 292
_exptl_crystal_size_max 0.1
_exptl_crystal_size_mid 0.1
_exptl_crystal_size_min 0.1
_refine_diff_density_max 0.382
_refine_diff_density_min -0.264
_refine_diff_density_rms 0.061
_refine_ls_abs_structure_details
;
 Flack x determined using 686 quotients [(I+)-(I-)]/[(I+)+(I-)]
 (Parsons, Flack and Wagner, Acta Cryst. B69 (2013) 249-259).
;
_refine_ls_abs_structure_Flack 0.02(8)
_refine_ls_extinction_method none
_refine_ls_goodness_of_fit_ref 1.051
_refine_ls_hydrogen_treatment constr
_refine_ls_matrix_type full
_refine_ls_number_parameters 193
_refine_ls_number_reflns 3179
_refine_ls_number_restraints 79
_refine_ls_restrained_S_all 1.047
_refine_ls_R_factor_all 0.1077
_refine_ls_R_factor_gt 0.0754
_refine_ls_shift/su_max 0.002
_refine_ls_shift/su_mean 0.000
_refine_ls_structure_factor_coef Fsqd
_refine_ls_weighting_details 'w=1/[\s^2^(Fo^2^)+(0.1306P)^2^+0.1856P] where P=(Fo^2^+2Fc^2^)/3'
_refine_ls_weighting_scheme calc
_refine_ls_wR_factor_gt 0.2139
_refine_ls_wR_factor_ref 0.2412
_reflns_Friedel_coverage 0.724
_reflns_Friedel_fraction_full 0.971
_reflns_Friedel_fraction_max 0.720
_reflns_number_gt 2051
_reflns_number_total 3179
_reflns_threshold_expression 'I > 2\s(I)'
_cod_data_source_file d4ce00023d2.cif
_cod_data_source_block ysj-220930-2-298k_auto
_cod_depositor_comments 'Adding full bibliography for 7248609--7248611.cif.'
_cod_database_code 7248611
_shelx_shelxl_version_number 2018/3
_chemical_oxdiff_formula 'C H O N Cl'
_shelx_space_group_comment
;
The symmetry employed for this shelxl refinement is uniquely defined
by the following loop, which should always be used as a source of
symmetry information in preference to the above space-group names.
They are only intended as comments.
;
_shelx_estimated_absorpt_t_max 0.970
_shelx_estimated_absorpt_t_min 0.970
_reflns_odcompleteness_completeness 100.00
_reflns_odcompleteness_iscentric 1
_reflns_odcompleteness_theta 26.32
_olex2_refinement_description
;
1. Restrained distances
 C2-C1 = C1A-C2A
 1.461 with sigma of 0.00001
 C3-C4
 1.5 with sigma of 0.0001
 C5-C6 = C7-C4
 1.54 with sigma of 0.00001
 N3-C7 = N3-C6 = N2-C5 = N2-C4
 1.47 with sigma of 0.0001
2. Rigid bond restraints
 C2, C2A, C1A, C1, N1, N1A
 with sigma for 1-2 distances of 0.01 and sigma for 1-3 distances of 0.01
3. Uiso/Uaniso restraints and constraints
N2 \\sim C2 \\sim C2A \\sim C1 \\sim N1: within 2A with sigma of 0.01 and sigma
for terminal atoms of 0.01 within 2A
4. Rigid body (RIGU) restrains
 C2A, C2, C1, N1, N2
 with sigma for 1-2 distances of 0.01 and sigma for 1-3 distances of 0.01
 N1A, N1, C1, C1A, C2, C2A
 with sigma for 1-2 distances of 0.01 and sigma for 1-3 distances of 0.01
5. Others
 Sof(C2A)=Sof(H2AA)=Sof(H2AB)=1-FVAR(1)
 Sof(C2)=Sof(H2A)=Sof(H2B)=FVAR(1)
 Sof(N1A)=1-FVAR(2)
 Sof(N1)=FVAR(2)
 Fixed Sof: C1(0.5) C1A(0.5)
6.a Ternary CH refined with riding coordinates:
 N3(H3), C4(H4)
6.b Secondary CH2 refined with riding coordinates:
 C7(H7A,H7B), C8(H8A,H8B), C6(H6A,H6B), C2(H2A,H2B), C5(H5A,H5B), C2A(H2AA,H2AB)
6.c Idealised Me refined as rotating group:
 C3(H3A,H3B,H3C)
;
_olex2_submission_special_instructions 'No special instructions were received'
_oxdiff_exptl_absorpt_empirical_details
;
Empirical correction (ABSPACK) includes:
- Absorption correction using spherical harmonics
- Frame scaling
;
_oxdiff_exptl_absorpt_empirical_full_max 2.268
_oxdiff_exptl_absorpt_empirical_full_min 0.331

loop_
_space_group_symop_operation_xyz
'x, y, z'
'-x, y+1/2, -z'

loop_
_atom_site_label
_atom_site_type_symbol
_atom_site_fract_x
_atom_site_fract_y
_atom_site_fract_z
_atom_site_U_iso_or_equiv
_atom_site_adp_type
_atom_site_occupancy
_atom_site_site_symmetry_order
_atom_site_calc_flag
_atom_site_refinement_flags_posn
_atom_site_refinement_flags_adp
_atom_site_refinement_flags_occupancy
_atom_site_disorder_assembly
_atom_site_disorder_group
Cl1 Cl 0.28735(12) 0.5706(5) 0.82607(13) 0.0767(6) Uani 1 1 d . . . . .
N3 N 0.7027(3) 0.5849(3) 0.8318(3) 0.0535(9) Uani 1 1 d D . . . .
H3 H 0.593480 0.583034 0.797585 0.064 Uiso 1 1 calc R U . . .
C4 C 0.7384(4) 0.4214(3) 0.61613(4) 0.079(2) Uani 1 1 d D . . . .
H4 H 0.628252 0.416234 0.586435 0.095 Uiso 1 1 calc R U . . .
O1 O 0.3879(4) 0.5686(15) 0.7236(5) 0.1039(16) Uani 1 1 d . . . . .
C7 C 0.7709(5) 0.4273(4) 0.77596(4) 0.0596(16) Uani 1 1 d D . . . .
H7A H 0.729928 0.321622 0.814140 0.072 Uiso 1 1 calc R U . . .
H7B H 0.880225 0.428423 0.804298 0.072 Uiso 1 1 calc R U . . .
N4 N 1.0000(5) 0.5796(13) 1.1021(5) 0.0821(14) Uani 1 1 d . . . . .
N2 N 0.8015(4) 0.5856(3) 0.5656(4) 0.0973(19) Uani 1 1 d D U . . .
C9 C 0.8787(6) 0.5801(16) 1.0485(5) 0.0730(14) Uani 1 1 d . . . . .
O2 O 0.3727(6) 0.561(2) 0.9553(6) 0.145(3) Uani 1 1 d . . . . .
O3 O 0.1833(11) 0.4394(19) 0.8063(14) 0.191(5) Uani 1 1 d . . . . .
O4 O 0.1945(15) 0.7244(18) 0.8091(10) 0.183(5) Uani 1 1 d . . . . .
C8 C 0.7186(6) 0.587(2) 0.9863(6) 0.108(3) Uani 1 1 d . . . . .
H8A H 0.672098 0.693774 1.016831 0.130 Uiso 1 1 calc R U . . .
H8B H 0.664844 0.486100 1.018196 0.130 Uiso 1 1 calc R U . . .
C6 C 0.7656(5) 0.7487(4) 0.78042(5) 0.089(3) Uani 1 1 d D . . . .
H6A H 0.874916 0.754534 0.808080 0.106 Uiso 1 1 calc R U . . .
H6B H 0.718803 0.851943 0.816614 0.106 Uiso 1 1 calc R U . . .
N1 N 0.498(3) 0.612(5) 0.302(3) 0.100(7) Uani 0.54(9) 1 d . U P A 1
C3 C 0.8124(8) 0.2534(6) 0.5767(9) 0.209(10) Uani 1 1 d D . . . .
H3A H 0.904465 0.281254 0.539100 0.313 Uiso 1 1 calc R U . . .
H3B H 0.743974 0.191128 0.508270 0.313 Uiso 1 1 calc R U . . .
H3C H 0.836062 0.180150 0.657631 0.313 Uiso 1 1 calc R U . . .
C1 C 0.62357(6) 0.6518(5) 0.35131(14) 0.091(4) Uani 0.5 1 d D U P A 1
C2 C 0.77884(6) 0.6740(5) 0.42176(14) 0.093(4) Uani 0.36(2) 1 d D U P A 1
H2A H 0.801410 0.799415 0.432224 0.112 Uiso 0.36(2) 1 calc R U P A 1
H2B H 0.849840 0.622932 0.364853 0.112 Uiso 0.36(2) 1 calc R U P A 1
C5 C 0.7282(5) 0.7400(4) 0.62098(5) 0.107(4) Uani 1 1 d D . . . .
H5A H 0.618697 0.732277 0.595396 0.128 Uiso 1 1 calc R U . . .
H5B H 0.763358 0.847402 0.580488 0.128 Uiso 1 1 calc R U . . .
C2A C 0.79391(6) 0.5406(13) 0.41291(13) 0.095(4) Uani 0.64(2) 1 d D U P A 2
H2AA H 0.851277 0.628775 0.368863 0.114 Uiso 0.64(2) 1 calc R U P A 2
H2AB H 0.842876 0.426935 0.404317 0.114 Uiso 0.64(2) 1 calc R U P A 2
C1A C 0.63943(6) 0.5326(12) 0.33829(13) 0.080(4) Uani 0.5 1 d D U P . .
N1A N 0.529(4) 0.507(14) 0.283(2) 0.12(2) Uani 0.46(9) 1 d . U P A 2

loop_
_atom_site_aniso_label
_atom_site_aniso_U_11
_atom_site_aniso_U_22
_atom_site_aniso_U_33
_atom_site_aniso_U_23
_atom_site_aniso_U_13
_atom_site_aniso_U_12
Cl1 0.0465(6) 0.1215(13) 0.0624(7) 0.0183(10) 0.0089(5) 0.0021(11)
N3 0.0363(15) 0.083(3) 0.0409(17) -0.015(3) 0.0030(12) 0.006(3)
C4 0.066(4) 0.106(6) 0.057(4) -0.031(4) -0.021(3) 0.038(4)
O1 0.061(2) 0.170(5) 0.084(3) 0.020(5) 0.021(2) 0.007(5)
C7 0.071(4) 0.047(3) 0.052(3) -0.001(2) -0.021(3) 0.010(3)
N4 0.074(3) 0.094(3) 0.071(3) -0.014(4) -0.017(2) 0.003(5)
N2 0.048(2) 0.200(6) 0.044(2) 0.014(4) 0.0052(16) -0.023(5)
C9 0.064(3) 0.109(4) 0.044(2) -0.018(4) -0.002(2) -0.003(5)
O2 0.083(3) 0.258(8) 0.086(4) 0.046(6) -0.016(3) -0.021(8)
O3 0.077(5) 0.272(14) 0.231(12) -0.057(10) 0.041(6) -0.087(7)
O4 0.202(11) 0.230(12) 0.129(7) 0.051(8) 0.070(7) 0.128(10)
C8 0.053(3) 0.226(10) 0.045(3) -0.038(6) 0.006(2) -0.008(7)
C6 0.113(7) 0.040(3) 0.101(6) 0.003(3) -0.032(5) 0.000(4)
N1 0.078(8) 0.152(15) 0.064(8) 0.008(8) -0.009(6) 0.007(9)
C3 0.220(14) 0.252(16) 0.126(9) -0.130(11) -0.086(10) 0.151(13)
C1 0.069(5) 0.164(10) 0.037(5) 0.013(6) 0.000(5) 0.006(7)
C2 0.063(6) 0.179(10) 0.040(6) 0.020(7) 0.011(5) -0.012(8)
C5 0.122(8) 0.097(6) 0.088(6) 0.048(5) -0.032(6) -0.046(6)
C2A 0.065(4) 0.174(9) 0.048(4) 0.009(6) 0.017(3) -0.016(7)
C1A 0.087(8) 0.112(12) 0.039(6) 0.011(6) 0.002(5) -0.032(9)
N1A 0.078(11) 0.24(6) 0.052(9) -0.001(14) 0.009(7) -0.01(2)

loop_
_atom_type_symbol
_atom_type_description
_atom_type_scat_dispersion_real
_atom_type_scat_dispersion_imag
_atom_type_scat_source
C C 0.0033 0.0016 'International Tables Vol C Tables 4.2.6.8 and 6.1.1.4'
H H 0.0000 0.0000 'International Tables Vol C Tables 4.2.6.8 and 6.1.1.4'
Cl Cl 0.1484 0.1585 'International Tables Vol C Tables 4.2.6.8 and 6.1.1.4'
N N 0.0061 0.0033 'International Tables Vol C Tables 4.2.6.8 and 6.1.1.4'
O O 0.0106 0.0060 'International Tables Vol C Tables 4.2.6.8 and 6.1.1.4'

loop_
_geom_angle_atom_site_label_1
_geom_angle_atom_site_label_2
_geom_angle_atom_site_label_3
_geom_angle
_geom_angle_site_symmetry_1
_geom_angle_site_symmetry_3
_geom_angle_publ_flag
O2 Cl1 O1 108.5(3) . . ?
O2 Cl1 O4 112.9(8) . . ?
O3 Cl1 O1 111.8(6) . . ?
O3 Cl1 O2 111.8(8) . . ?
O3 Cl1 O4 102.1(7) . . ?
O4 Cl1 O1 109.6(6) . . ?
C7 N3 H3 107.4 . . ?
C7 N3 C8 113.0(6) . . ?
C8 N3 H3 107.4 . . ?
C6 N3 H3 107.4 . . ?
C6 N3 C7 111.3(3) . . ?
C6 N3 C8 110.1(6) . . ?
C7 C4 H4 110.0 . . ?
N2 C4 H4 110.0 . . ?
N2 C4 C7 106.4(2) . . ?
N2 C4 C3 115.4(4) . . ?
C3 C4 H4 110.0 . . ?
C3 C4 C7 104.6(4) . . ?
N3 C7 C4 111.3(2) . . ?
N3 C7 H7A 109.4 . . ?
N3 C7 H7B 109.4 . . ?
C4 C7 H7A 109.4 . . ?
C4 C7 H7B 109.4 . . ?
H7A C7 H7B 108.0 . . ?
C4 N2 C2 131.3(3) . . ?
C4 N2 C5 109.9(3) . . ?
C4 N2 C2A 99.7(4) . . ?
C5 N2 C2 88.69(19) . . ?
C5 N2 C2A 124.9(4) . . ?
N4 C9 C8 176.5(8) . . ?
N3 C8 H8A 109.3 . . ?
N3 C8 H8B 109.3 . . ?
C9 C8 N3 111.8(4) . . ?
C9 C8 H8A 109.3 . . ?
C9 C8 H8B 109.3 . . ?
H8A C8 H8B 107.9 . . ?
N3 C6 H6A 110.7 . . ?
N3 C6 H6B 110.7 . . ?
N3 C6 C5 105.3(2) . . ?
H6A C6 H6B 108.8 . . ?
C5 C6 H6A 110.7 . . ?
C5 C6 H6B 110.7 . . ?
C4 C3 H3A 109.5 . . ?
C4 C3 H3B 109.5 . . ?
C4 C3 H3C 109.5 . . ?
H3A C3 H3B 109.5 . . ?
H3A C3 H3C 109.5 . . ?
H3B C3 H3C 109.5 . . ?
N1 C1 C2 171.4(14) . . ?
N2 C2 H2A 109.2 . . ?
N2 C2 H2B 109.2 . . ?
C1 C2 N2 112.1(2) . . ?
C1 C2 H2A 109.2 . . ?
C1 C2 H2B 109.2 . . ?
H2A C2 H2B 107.9 . . ?
N2 C5 C6 110.8(3) . . ?
N2 C5 H5A 109.5 . . ?
N2 C5 H5B 109.5 . . ?
C6 C5 H5A 109.5 . . ?
C6 C5 H5B 109.5 . . ?
H5A C5 H5B 108.1 . . ?
N2 C2A H2AA 108.7 . . ?
N2 C2A H2AB 108.7 . . ?
H2AA C2A H2AB 107.6 . . ?
C1A C2A N2 114.28(19) . . ?
C1A C2A H2AA 108.7 . . ?
C1A C2A H2AB 108.7 . . ?
N1A C1A C2A 172(6) . . ?

loop_
_geom_bond_atom_site_label_1
_geom_bond_atom_site_label_2
_geom_bond_distance
_geom_bond_site_symmetry_2
_geom_bond_publ_flag
Cl1 O1 1.420(4) . ?
Cl1 O2 1.378(5) . ?
Cl1 O3 1.349(9) . ?
Cl1 O4 1.419(9) . ?
N3 H3 0.9800 . ?
N3 C7 1.46999(17) . ?
N3 C8 1.487(6) . ?
N3 C6 1.47000(18) . ?
C4 H4 0.9800 . ?
C4 C7 1.54000(12) . ?
C4 N2 1.46998(17) . ?
C4 C3 1.50000(17) . ?
C7 H7A 0.9700 . ?
C7 H7B 0.9700 . ?
N4 C9 1.129(6) . ?
N2 C2 1.536(4) . ?
N2 C5 1.46999(17) . ?
N2 C2A 1.513(4) . ?
C9 C8 1.465(7) . ?
C8 H8A 0.9700 . ?
C8 H8B 0.9700 . ?
C6 H6A 0.9700 . ?
C6 H6B 0.9700 . ?
C6 C5 1.54000(13) . ?
N1 C1 1.19(2) . ?
C3 H3A 0.9600 . ?
C3 H3B 0.9600 . ?
C3 H3C 0.9600 . ?
C1 C2 1.46100(12) . ?
C2 H2A 0.9700 . ?
C2 H2B 0.9700 . ?
C5 H5A 0.9700 . ?
C5 H5B 0.9700 . ?
C2A H2AA 0.9700 . ?
C2A H2AB 0.9700 . ?
C2A C1A 1.46100(12) . ?
C1A N1A 1.07(2) . ?

loop_
_geom_hbond_atom_site_label_D
_geom_hbond_atom_site_label_H
_geom_hbond_atom_site_label_A
_geom_hbond_distance_DH
_geom_hbond_distance_HA
_geom_hbond_distance_DA
_geom_hbond_angle_DHA
_geom_hbond_site_symmetry_A
_geom_hbond_publ_flag
N3 H3 O1 0.98 1.87 2.847(5) 176.2 . yes

loop_
_geom_torsion_atom_site_label_1
_geom_torsion_atom_site_label_2
_geom_torsion_atom_site_label_3
_geom_torsion_atom_site_label_4
_geom_torsion
_geom_torsion_site_symmetry_1
_geom_torsion_site_symmetry_2
_geom_torsion_site_symmetry_3
_geom_torsion_site_symmetry_4
_geom_torsion_publ_flag
N3 C6 C5 N2 -61.4(4) . . . . ?
C4 N2 C2 C1 35.8(4) . . . . ?
C4 N2 C5 C6 64.4(4) . . . . ?
C4 N2 C2A C1A 69.7(7) . . . . ?
C7 N3 C8 C9 58.7(12) . . . . ?
C7 N3 C6 C5 59.4(4) . . . . ?
C7 C4 N2 C2 -166.3(3) . . . . ?
C7 C4 N2 C5 -59.7(3) . . . . ?
C7 C4 N2 C2A 167.6(3) . . . . ?
N2 C4 C7 N3 58.3(4) . . . . ?
C8 N3 C7 C4 174.4(4) . . . . ?
C8 N3 C6 C5 -174.4(4) . . . . ?
C6 N3 C7 C4 -61.0(4) . . . . ?
C6 N3 C8 C9 -66.5(12) . . . . ?
C3 C4 C7 N3 -179.0(4) . . . . ?
C3 C4 N2 C2 78.2(5) . . . . ?
C3 C4 N2 C5 -175.2(4) . . . . ?
C3 C4 N2 C2A 52.0(4) . . . . ?
C2 N2 C5 C6 -161.6(3) . . . . ?
C5 N2 C2 C1 -79.9(3) . . . . ?
C5 N2 C2A C1A -53.0(8) . . . . ?
C2A N2 C5 C6 -177.5(3) . . . . ?
